data_1569789
loop_
_publ_author_name
'Karbalaei, Sana'
'Franke, Alicja'
'Oppelt, Julian'
'Aziz, Tarfi'
'Jordan, Aubree'
'Pokkuluri, P. Raj'
'Schwartz, Dean D.'
'Ivanovi&#x107;-Burmazovi&#x107;, Ivana'
'Goldsmith, Christian R.'

_publ_section_title
;
 A macrocyclic quinol-containing ligand enables high catalase activity
 even with a redox-inactive metal at the expense of the ability to mimic
 superoxide dismutase.
;
_journal_issue 36
_journal_name_full 'Chemical science'
_journal_page_first 9910
_journal_page_last 9922
_journal_paper_doi 10.1039/d3sc02398b
_journal_volume 14
_journal_year 2023
_chemical_formula_sum 'C25 H35 F3 N4 O7 S Zn'
_chemical_formula_weight 658.00
_chemical_name_common '[Zn(H3qp4)](OTf)'
_chemical_name_systematic
'(1-(2,5-dihydroxybenzyl)-8-(2,5-dihydroxybenzylalkoxide)-1,4,8,11-tetraazacyclotetradecane)zinc(II) triflate'
_chemical_properties_physical Hygroscopic
_space_group_crystal_system monoclinic
_space_group_IT_number 14
_space_group_name_Hall '-P 2ybc'
_space_group_name_H-M_alt 'P 1 21/c 1'
_atom_sites_solution_hydrogens mixed
_atom_sites_solution_primary dual
_audit_update_record
;
2023-03-17 deposited with the CCDC.	2023-08-29 downloaded from the CCDC.
;
_cell_angle_alpha 90
_cell_angle_beta 100.919(2)
_cell_angle_gamma 90
_cell_formula_units_Z 4
_cell_length_a 9.4279(5)
_cell_length_b 14.3589(7)
_cell_length_c 21.7932(9)
_cell_measurement_reflns_used 9753
_cell_measurement_temperature 306.(2)
_cell_measurement_theta_max 26.2417
_cell_measurement_theta_min 2.3739
_cell_volume 2896.8(2)
_computing_cell_refinement 'SAINT V8.38A (Bruker AXS Inc., 2017)'
_computing_data_collection 'Bruker Instrument Service, BIS, v6.2.6 (Bruker AXS Inc., 2017)'
_computing_data_reduction 'SAINT V8.38A (Bruker AXS Inc., 2017)'
_computing_molecular_graphics 'shelXle (C.B. Huebschle, rev 994)'
_computing_publication_material 'APEX3 v2018.1-0 (Bruker AXS Inc., 2017)'
_computing_structure_refinement 'SHELXL-2018/3 (Sheldrick, 2018)'
_computing_structure_solution 'SHELXT 2018/2 (Sheldrick, 2018)'
_diffrn_ambient_temperature 306.(2)
_diffrn_detector_area_resol_mean 7.3910
_diffrn_measured_fraction_theta_full 0.998
_diffrn_measured_fraction_theta_max 0.998
_diffrn_measurement_device '\k--geometry diffractometer'
_diffrn_measurement_device_type 'Bruker D8 VENTURE'
_diffrn_measurement_method '\f and \w scans'
_diffrn_radiation_monochromator 'multilayer mirror'
_diffrn_radiation_type 'Mo K\a'
_diffrn_radiation_wavelength 0.71073
_diffrn_reflns_av_R_equivalents 0.0405
_diffrn_reflns_av_unetI/netI 0.0157
_diffrn_reflns_limit_h_max 11
_diffrn_reflns_limit_h_min -11
_diffrn_reflns_limit_k_max 17
_diffrn_reflns_limit_k_min -17
_diffrn_reflns_limit_l_max 27
_diffrn_reflns_limit_l_min -27
_diffrn_reflns_number 74846
_diffrn_reflns_theta_full 25.24
_diffrn_reflns_theta_max 26.41
_diffrn_reflns_theta_min 2.64
_diffrn_source 'microfocus sealed tube'
_diffrn_source_current 1.4
_diffrn_source_power 0.07
_diffrn_source_type 'Incoatec I\mS 3.0'
_diffrn_source_voltage 50
_exptl_absorpt_coefficient_mu 0.989
_exptl_absorpt_correction_T_max 0.93
_exptl_absorpt_correction_T_min 0.85
_exptl_absorpt_correction_type multi-scan
_exptl_absorpt_process_details
;
Krause, L., Herbst-Irmer, R., Sheldrick, G. M., Stalke, D. (2015).
"Comparison of silver and molybdenum microfocus X-ray sources for
single-crystal structure determination"
J. Appl. Cryst. 48, 3-10.
;
_exptl_crystal_colour colourless
_exptl_crystal_density_diffrn 1.509
_exptl_crystal_density_method 'not measured'
_exptl_crystal_description block
_exptl_crystal_F_000 1368
_exptl_crystal_recrystallization_method 'Re-crystallisation from solvent: Methanol, diethyl ether'
_exptl_crystal_size_max 0.160
_exptl_crystal_size_mid 0.100
_exptl_crystal_size_min 0.080
_refine_diff_density_max 0.445
_refine_diff_density_min -0.383
_refine_ls_extinction_method none
_refine_ls_goodness_of_fit_ref 1.036
_refine_ls_hydrogen_treatment mixed
_refine_ls_matrix_type full
_refine_ls_number_parameters 386
_refine_ls_number_reflns 5940
_refine_ls_number_restraints 0
_refine_ls_restrained_S_all 1.036
_refine_ls_R_factor_all 0.0388
_refine_ls_R_factor_gt 0.0318
_refine_ls_shift/su_max 0.002
_refine_ls_shift/su_mean 0.000
_refine_ls_structure_factor_coef Fsqd
_refine_ls_weighting_details 'w=1/[\s^2^(Fo^2^)+(0.0463P)^2^+1.3919P] where P=(Fo^2^+2Fc^2^)/3'
_refine_ls_weighting_scheme calc
_refine_ls_wR_factor_gt 0.0855
_refine_ls_wR_factor_ref 0.0915
_reflns_Friedel_coverage 0.000
_reflns_number_gt 5147
_reflns_number_total 5940
_reflns_threshold_expression 'I > 2\s(I)'
_cod_data_source_file d3sc02398b2.cif
_cod_data_source_block GoldsmithSK071221c
_cod_depositor_comments
;
The following automatic conversions were performed:

data item '_exptl_absorpt_correction_type' value 'Multi-Scan' was
changed to 'multi-scan' in accordance with the
/home/data/users/saulius/crontab/automatic-downloads/rss-feeds/RSC/lib/dictionaries/cif_core.dic
dictionary named 'cif_core.dic' version 2.4.2 last updated on
2011-04-26.

Automatic conversion script
Id: cif_fix_values 8170 2020-07-09 18:12:32Z antanas 

 Adding full bibliography for 1569789.cif.
;
_cod_database_code 1569789

loop_
_space_group_symop_operation_xyz
'x, y, z'
'-x, y+1/2, -z+1/2'
'-x, -y, -z'
'x, -y-1/2, z-1/2'

loop_
_atom_site_type_symbol
_atom_site_label
_atom_site_fract_x
_atom_site_fract_y
_atom_site_fract_z
_atom_site_U_iso_or_equiv
_atom_site_adp_type
_atom_site_calc_flag
_atom_site_refinement_flags_adp
_atom_site_refinement_flags_occupancy
_atom_site_refinement_flags_posn
_atom_site_occupancy
_atom_site_disorder_assembly
_atom_site_disorder_group
Zn Zn1 0.67652(2) 0.22066(2) 0.39160(2) 0.03777(8) Uani d . . . 1 . .
C C1 0.7060(2) 0.43268(16) 0.35450(11) 0.0504(5) Uani d . . . 1 . .
H H1A 0.689718 0.496439 0.366139 0.06 Uiso calc U . R 1 . .
H H1AB 0.677446 0.428287 0.309437 0.06 Uiso calc U . R 1 . .
N N1 0.60957(18) 0.37070(11) 0.38336(7) 0.0374(3) Uani d . . . 1 . .
O O1 0.54589(16) 0.18378(9) 0.31596(6) 0.0435(3) Uani d . . . 1 . .
F F1 0.1308(2) 0.34628(13) 0.65812(8) 0.0882(5) Uani d . . . 1 . .
S S1 0.12037(7) 0.29225(4) 0.54372(3) 0.05638(15) Uani d . . . 1 . .
F F3 0.3209(3) 0.2825(3) 0.64246(16) 0.1765(15) Uani d . . . 1 . .
O O3 0.25557(19) 0.39618(11) 0.42287(9) 0.0600(4) Uani d . . . 1 . .
H H3 0.215(4) 0.4108(7) 0.4519(15) 0.09 Uiso calc U . R 1 . .
C C3 0.9183(3) 0.32133(18) 0.34930(12) 0.0566(6) Uani d . . . 1 . .
H H3A 0.869127 0.310203 0.306658 0.068 Uiso calc U . R 1 . .
H H3AB 1.021123 0.32506 0.349467 0.068 Uiso calc U . R 1 . .
N N3 0.7516(2) 0.06963(12) 0.40812(8) 0.0471(4) Uani d . . . 1 . .
F F2 0.1396(4) 0.20035(16) 0.64688(13) 0.1512(12) Uani d . . . 1 . .
O O2 0.2116(2) -0.13306(13) 0.31163(10) 0.0651(5) Uani d . . . 1 . .
H H5 0.264(4) -0.175(3) 0.3109(19) 0.112(15) Uiso d . . . 1 . .
C C2 0.8671(3) 0.41261(16) 0.37196(13) 0.0574(6) Uani d . . . 1 . .
H H2A 0.918415 0.462682 0.355711 0.069 Uiso calc U . R 1 . .
H H2AB 0.894612 0.414177 0.41715 0.069 Uiso calc U . R 1 . .
N N2 0.8901(2) 0.24305(14) 0.38911(10) 0.0479(4) Uani d . . . 1 . .
H H2 0.932(3) 0.2551(19) 0.4254(13) 0.056(7) Uiso d . . . 1 . .
O O4 0.3445(2) 0.70589(10) 0.28503(9) 0.0586(4) Uani d . . . 1 . .
H H4 0.391(4) 0.6914(7) 0.2565(15) 0.088 Uiso calc U . R 1 . .
C C4 0.9538(3) 0.15332(18) 0.37397(13) 0.0600(6) Uani d . . . 1 . .
H H4A 1.058221 0.158489 0.380968 0.072 Uiso calc U . R 1 . .
H H4AB 0.919261 0.137986 0.330354 0.072 Uiso calc U . R 1 . .
N N4 0.6544(2) 0.23654(13) 0.48357(8) 0.0447(4) Uani d . . . 1 . .
H H1 0.737(3) 0.2547(18) 0.5040(12) 0.053(7) Uiso d . . . 1 . .
O O5 0.1948(3) 0.22281(15) 0.51577(13) 0.1023(8) Uani d . . . 1 . .
C C5 0.9108(3) 0.07758(17) 0.41513(13) 0.0621(6) Uani d . . . 1 . .
H H5A 0.949703 0.018519 0.404391 0.075 Uiso calc U . R 1 . .
H H5AB 0.952304 0.091039 0.458424 0.075 Uiso calc U . R 1 . .
O O7 -0.0303(2) 0.2780(2) 0.53617(12) 0.1012(8) Uani d . . . 1 . .
C C7 0.7189(3) 0.07700(18) 0.52112(11) 0.0640(7) Uani d . . . 1 . .
H H7A 0.705173 0.03584 0.554802 0.077 Uiso calc U . R 1 . .
H H7AB 0.814701 0.103855 0.53245 0.077 Uiso calc U . R 1 . .
O O6 0.1563(3) 0.38702(15) 0.53227(11) 0.1061(9) Uani d . . . 1 . .
C C6 0.7127(3) 0.01940(16) 0.46239(11) 0.0600(6) Uani d . . . 1 . .
H H6A 0.777296 -0.033315 0.472287 0.072 Uiso calc U . R 1 . .
H H6AB 0.615528 -0.005017 0.450002 0.072 Uiso calc U . R 1 . .
C C9 0.5606(2) 0.31906(16) 0.48557(10) 0.0483(5) Uani d . . . 1 . .
H H9A 0.563703 0.337929 0.528538 0.058 Uiso calc U . R 1 . .
H H9AB 0.461493 0.304043 0.466979 0.058 Uiso calc U . R 1 . .
C C8 0.6091(3) 0.15465(18) 0.51604(12) 0.0612(6) Uani d . . . 1 . .
H H8A 0.516762 0.132428 0.49337 0.073 Uiso calc U . R 1 . .
H H8AB 0.596746 0.172734 0.557588 0.073 Uiso calc U . R 1 . .
C C15 0.2327(3) 0.02980(16) 0.30025(11) 0.0512(5) Uani d . . . 1 . .
H H15 0.132663 0.033523 0.289296 0.061 Uiso calc U . R 1 . .
C C16 0.2988(3) -0.05580(14) 0.31452(10) 0.0469(5) Uani d . . . 1 . .
C C17 0.4470(2) -0.06041(14) 0.33129(9) 0.0448(5) Uani d . . . 1 . .
H H17 0.491189 -0.117791 0.341162 0.054 Uiso calc U . R 1 . .
C C18 0.4583(2) 0.37707(13) 0.34643(9) 0.0390(4) Uani d . . . 1 . .
H H18A 0.402059 0.327105 0.359908 0.047 Uiso calc U . R 1 . .
H H18B 0.461687 0.366045 0.302824 0.047 Uiso calc U . R 1 . .
C C19 0.3786(2) 0.46768(13) 0.35079(9) 0.0384(4) Uani d . . . 1 . .
C C20 0.4002(2) 0.54583(14) 0.31549(9) 0.0419(4) Uani d . . . 1 . .
H H20 0.467037 0.542842 0.289173 0.05 Uiso calc U . R 1 . .
C C21 0.3243(2) 0.62762(14) 0.31884(9) 0.0434(4) Uani d . . . 1 . .
C C22 0.2243(2) 0.63243(15) 0.35772(10) 0.0467(5) Uani d . . . 1 . .
H H22 0.172806 0.687125 0.360098 0.056 Uiso calc U . R 1 . .
C C23 0.2011(2) 0.55619(16) 0.39294(10) 0.0472(5) Uani d . . . 1 . .
H H23 0.133803 0.559624 0.41903 0.057 Uiso calc U . R 1 . .
C C24 0.2775(2) 0.47431(14) 0.38971(10) 0.0427(4) Uani d . . . 1 . .
C C25 0.1832(3) 0.2809(2) 0.62710(16) 0.0750(8) Uani d . . . 1 . .
C C14 0.3153(2) 0.10944(14) 0.30226(10) 0.0474(5) Uani d . . . 1 . .
H H14 0.269718 0.16652 0.292818 0.057 Uiso calc U . R 1 . .
C C13 0.4653(2) 0.10615(13) 0.31813(8) 0.0399(4) Uani d . . . 1 . .
C C12 0.5317(2) 0.01945(13) 0.33372(9) 0.0418(4) Uani d . . . 1 . .
C C11 0.6931(2) 0.01558(15) 0.35015(11) 0.0493(5) Uani d . . . 1 . .
H H11A 0.723488 -0.048852 0.356179 0.059 Uiso calc U . R 1 . .
H H11B 0.733175 0.040381 0.315681 0.059 Uiso calc U . R 1 . .
C C10 0.6150(2) 0.39713(14) 0.44958(9) 0.0447(5) Uani d . . . 1 . .
H H10A 0.556282 0.452193 0.451327 0.054 Uiso calc U . R 1 . .
H H10B 0.713685 0.412183 0.468865 0.054 Uiso calc U . R 1 . .

loop_
_atom_site_aniso_label
_atom_site_aniso_U_11
_atom_site_aniso_U_22
_atom_site_aniso_U_33
_atom_site_aniso_U_12
_atom_site_aniso_U_13
_atom_site_aniso_U_23
Zn1 0.04332(14) 0.03456(13) 0.03490(13) 0.00211(9) 0.00602(9) -0.00034(8)
C1 0.0512(12) 0.0433(11) 0.0562(13) -0.0048(9) 0.0087(10) 0.0100(10)
N1 0.0441(9) 0.0326(8) 0.0343(8) -0.0010(7) 0.0041(6) 0.0008(6)
O1 0.0574(8) 0.0307(7) 0.0393(7) 0.0009(6) 0.0008(6) -0.0016(5)
F1 0.1141(14) 0.0840(12) 0.0597(9) 0.0161(10) -0.0011(9) -0.0133(8)
S1 0.0639(4) 0.0517(3) 0.0552(3) -0.0022(3) 0.0156(3) -0.0062(2)
F3 0.0773(15) 0.266(4) 0.161(3) 0.062(2) -0.0415(16) -0.036(2)
O3 0.0611(10) 0.0514(9) 0.0738(11) 0.0021(8) 0.0289(9) 0.0177(8)
C3 0.0456(12) 0.0650(15) 0.0612(14) -0.0058(11) 0.0150(10) 0.0033(11)
N3 0.0514(10) 0.0367(9) 0.0484(9) 0.0071(7) -0.0026(8) 0.0032(7)
F2 0.263(4) 0.0742(14) 0.1187(19) 0.0319(18) 0.043(2) 0.0409(13)
O2 0.0683(11) 0.0454(10) 0.0840(13) -0.0096(9) 0.0208(10) -0.0076(9)
C2 0.0495(12) 0.0499(13) 0.0725(15) -0.0099(10) 0.0107(11) 0.0053(11)
N2 0.0462(10) 0.0488(10) 0.0475(10) 0.0021(8) 0.0056(8) -0.0028(8)
O4 0.0815(12) 0.0373(8) 0.0628(10) 0.0149(7) 0.0285(9) 0.0133(7)
C4 0.0444(12) 0.0608(14) 0.0748(16) 0.0076(10) 0.0114(11) -0.0082(12)
N4 0.0473(10) 0.0474(10) 0.0381(9) 0.0012(8) 0.0046(8) 0.0059(7)
O5 0.130(2) 0.0705(14) 0.121(2) 0.0071(13) 0.0626(18) -0.0253(12)
C5 0.0528(13) 0.0505(13) 0.0761(16) 0.0152(11) -0.0055(12) -0.0004(12)
O7 0.0586(12) 0.155(2) 0.0846(15) -0.0137(13) -0.0014(11) -0.0369(15)
C7 0.0851(18) 0.0549(14) 0.0468(12) 0.0038(13) -0.0009(12) 0.0172(11)
O6 0.190(3) 0.0577(12) 0.0863(15) -0.0167(14) 0.0664(17) 0.0000(11)
C6 0.0775(17) 0.0433(12) 0.0530(13) 0.0022(11) -0.0032(12) 0.0144(10)
C9 0.0541(12) 0.0549(12) 0.0360(10) 0.0054(10) 0.0092(9) 0.0003(9)
C8 0.0759(16) 0.0578(14) 0.0505(13) -0.0021(12) 0.0136(11) 0.0180(11)
C15 0.0503(12) 0.0482(12) 0.0550(12) 0.0033(10) 0.0095(10) -0.0093(10)
C16 0.0611(13) 0.0381(10) 0.0434(11) -0.0035(9) 0.0145(9) -0.0057(8)
C17 0.0628(13) 0.0312(9) 0.0401(10) 0.0042(9) 0.0089(9) -0.0007(8)
C18 0.0445(10) 0.0328(9) 0.0377(9) 0.0000(8) 0.0031(8) -0.0006(7)
C19 0.0422(10) 0.0345(9) 0.0369(9) 0.0006(8) 0.0029(8) 0.0000(7)
C20 0.0481(11) 0.0400(10) 0.0385(10) 0.0042(8) 0.0105(8) 0.0025(8)
C21 0.0501(11) 0.0360(10) 0.0435(10) 0.0024(8) 0.0074(9) 0.0029(8)
C22 0.0466(11) 0.0395(11) 0.0538(12) 0.0067(9) 0.0094(9) -0.0010(9)
C23 0.0418(11) 0.0486(12) 0.0527(12) 0.0003(9) 0.0129(9) -0.0017(9)
C24 0.0398(10) 0.0407(10) 0.0468(11) -0.0043(8) 0.0061(8) 0.0042(8)
C25 0.0743(19) 0.0649(17) 0.0779(19) 0.0220(14) -0.0052(15) 0.0052(14)
C14 0.0541(12) 0.0369(10) 0.0485(11) 0.0091(9) 0.0030(9) -0.0050(8)
C13 0.0542(11) 0.0317(9) 0.0326(9) 0.0033(8) 0.0051(8) -0.0041(7)
C12 0.0537(11) 0.0339(10) 0.0366(9) 0.0050(8) 0.0055(8) -0.0034(7)
C11 0.0548(12) 0.0365(10) 0.0542(12) 0.0111(9) 0.0047(10) -0.0052(9)
C10 0.0547(12) 0.0385(10) 0.0380(10) 0.0032(9) 0.0008(9) -0.0058(8)

loop_
_atom_type_symbol
_atom_type_description
_atom_type_scat_dispersion_real
_atom_type_scat_dispersion_imag
_atom_type_scat_source
C C 0.0033 0.0016 'International Tables Vol C Tables 4.2.6.8 and 6.1.1.4'
H H 0.0000 0.0000 'International Tables Vol C Tables 4.2.6.8 and 6.1.1.4'
F F 0.0171 0.0103 'International Tables Vol C Tables 4.2.6.8 and 6.1.1.4'
N N 0.0061 0.0033 'International Tables Vol C Tables 4.2.6.8 and 6.1.1.4'
O O 0.0106 0.0060 'International Tables Vol C Tables 4.2.6.8 and 6.1.1.4'
S S 0.1246 0.1234 'International Tables Vol C Tables 4.2.6.8 and 6.1.1.4'
Zn Zn 0.2839 1.4301 'International Tables Vol C Tables 4.2.6.8 and 6.1.1.4'

loop_
_geom_angle_atom_site_label_1
_geom_angle_atom_site_label_2
_geom_angle_atom_site_label_3
_geom_angle_site_symmetry_1
_geom_angle_site_symmetry_3
_geom_angle
_geom_angle_publ_flag
O1 Zn1 N2 . . 119.35(7) ?
O1 Zn1 N4 . . 133.74(7) ?
N2 Zn1 N4 . . 106.77(8) ?
O1 Zn1 N1 . . 94.05(6) ?
N2 Zn1 N1 . . 96.32(7) ?
N4 Zn1 N1 . . 83.86(6) ?
O1 Zn1 N3 . . 90.15(6) ?
N2 Zn1 N3 . . 82.92(7) ?
N4 Zn1 N3 . . 92.13(7) ?
N1 Zn1 N3 . . 175.53(6) ?
N1 C1 C2 . . 116.12(18) ?
C10 N1 C1 . . 110.21(16) ?
C10 N1 C18 . . 111.09(15) ?
C1 N1 C18 . . 109.28(15) ?
C10 N1 Zn1 . . 102.15(11) ?
C1 N1 Zn1 . . 114.94(13) ?
C18 N1 Zn1 . . 109.02(11) ?
C13 O1 Zn1 . . 117.78(11) ?
O7 S1 O5 . . 114.56(16) ?
O7 S1 O6 . . 112.44(18) ?
O5 S1 O6 . . 116.01(15) ?
O7 S1 C25 . . 103.57(16) ?
O5 S1 C25 . . 105.83(16) ?
O6 S1 C25 . . 102.54(15) ?
N2 C3 C2 . . 111.4(2) ?
C5 N3 C6 . . 110.61(18) ?
C5 N3 C11 . . 109.29(18) ?
C6 N3 C11 . . 108.22(18) ?
C5 N3 Zn1 . . 102.71(13) ?
C6 N3 Zn1 . . 117.94(14) ?
C11 N3 Zn1 . . 107.78(12) ?
C3 C2 C1 . . 116.6(2) ?
C3 N2 C4 . . 113.89(19) ?
C3 N2 Zn1 . . 115.01(14) ?
C4 N2 Zn1 . . 108.09(14) ?
N2 C4 C5 . . 109.1(2) ?
C8 N4 C9 . . 113.20(18) ?
C8 N4 Zn1 . . 117.93(15) ?
C9 N4 Zn1 . . 106.67(12) ?
N3 C5 C4 . . 111.94(18) ?
C8 C7 C6 . . 115.1(2) ?
N3 C6 C7 . . 115.49(19) ?
N4 C9 C10 . . 108.33(17) ?
N4 C8 C7 . . 111.5(2) ?
C14 C15 C16 . . 120.1(2) ?
O2 C16 C17 . . 122.7(2) ?
O2 C16 C15 . . 117.8(2) ?
C17 C16 C15 . . 119.5(2) ?
C16 C17 C12 . . 121.10(19) ?
N1 C18 C19 . . 116.80(15) ?
C24 C19 C20 . . 117.90(18) ?
C24 C19 C18 . . 120.08(17) ?
C20 C19 C18 . . 122.00(18) ?
C21 C20 C19 . . 121.44(19) ?
O4 C21 C22 . . 117.82(18) ?
O4 C21 C20 . . 122.60(19) ?
C22 C21 C20 . . 119.58(19) ?
C23 C22 C21 . . 120.00(19) ?
C22 C23 C24 . . 120.39(19) ?
O3 C24 C23 . . 122.31(19) ?
O3 C24 C19 . . 116.99(18) ?
C23 C24 C19 . . 120.68(19) ?
F3 C25 F1 . . 108.4(3) ?
F3 C25 F2 . . 107.1(3) ?
F1 C25 F2 . . 106.7(3) ?
F3 C25 S1 . . 112.6(3) ?
F1 C25 S1 . . 111.75(19) ?
F2 C25 S1 . . 110.0(2) ?
C15 C14 C13 . . 121.35(19) ?
O1 C13 C14 . . 120.92(17) ?
O1 C13 C12 . . 120.61(19) ?
C14 C13 C12 . . 118.40(19) ?
C17 C12 C13 . . 119.55(19) ?
C17 C12 C11 . . 121.90(18) ?
C13 C12 C11 . . 118.50(18) ?
N3 C11 C12 . . 112.20(17) ?
N1 C10 C9 . . 111.23(16) ?

loop_
_geom_bond_atom_site_label_1
_geom_bond_atom_site_label_2
_geom_bond_site_symmetry_2
_geom_bond_distance
_geom_bond_publ_flag
Zn1 O1 . 1.9353(14) ?
Zn1 N2 . 2.0500(19) ?
Zn1 N4 . 2.0666(18) ?
Zn1 N1 . 2.2426(16) ?
Zn1 N3 . 2.2883(17) ?
C1 N1 . 1.494(3) ?
C1 C2 . 1.522(3) ?
N1 C10 . 1.484(2) ?
N1 C18 . 1.502(2) ?
O1 C13 . 1.355(2) ?
F1 C25 . 1.308(3) ?
S1 O7 . 1.414(2) ?
S1 O5 . 1.421(2) ?
S1 O6 . 1.436(2) ?
S1 C25 . 1.809(3) ?
F3 C25 . 1.278(4) ?
O3 C24 . 1.371(2) ?
C3 N2 . 1.474(3) ?
C3 C2 . 1.512(3) ?
N3 C5 . 1.484(3) ?
N3 C6 . 1.489(3) ?
N3 C11 . 1.496(3) ?
F2 C25 . 1.326(4) ?
O2 C16 . 1.375(3) ?
N2 C4 . 1.485(3) ?
O4 C21 . 1.377(2) ?
C4 C5 . 1.513(4) ?
N4 C8 . 1.477(3) ?
N4 C9 . 1.484(3) ?
C7 C8 . 1.511(4) ?
C7 C6 . 1.516(4) ?
C9 C10 . 1.512(3) ?
C15 C14 . 1.379(3) ?
C15 C16 . 1.386(3) ?
C16 C17 . 1.377(3) ?
C17 C12 . 1.393(3) ?
C18 C19 . 1.514(3) ?
C19 C24 . 1.394(3) ?
C19 C20 . 1.397(3) ?
C20 C21 . 1.384(3) ?
C21 C22 . 1.383(3) ?
C22 C23 . 1.378(3) ?
C23 C24 . 1.388(3) ?
C14 C13 . 1.392(3) ?
C13 C12 . 1.406(3) ?
C12 C11 . 1.497(3) ?

loop_
_geom_hbond_atom_site_label_D
_geom_hbond_atom_site_label_H
_geom_hbond_atom_site_label_A
_geom_hbond_site_symmetry_A
_geom_hbond_distance_DH
_geom_hbond_distance_HA
_geom_hbond_distance_DA
_geom_hbond_angle_DHA
_geom_hbond_publ_flag
O3 H3 S1 . 0.83 2.89 3.4728(17) 128.8 ?
O3 H3 O6 . 0.83 1.96 2.724(3) 152.5 ?
O2 H5 O4 1_545 0.78(4) 2.00(4) 2.744(3) 160.(4) ?
N2 H2 S1 1_655 0.83(3) 2.89(3) 3.714(2) 171.(2) ?
N2 H2 O7 1_655 0.83(3) 2.40(3) 3.190(3) 160.(2) ?
O4 H4 O1 2_655 0.85 1.79 2.622(2) 164.0 ?
N4 H1 O7 1_655 0.86(3) 2.20(3) 3.036(3) 164.(2) ?
C9 H9AB O3 . 0.97 2.4 3.143(3) 133.5 ?
C11 H11A F2 3_656 0.97 2.54 3.474(3) 162.3 ?

loop_
_geom_torsion_atom_site_label_1
_geom_torsion_atom_site_label_2
_geom_torsion_atom_site_label_3
_geom_torsion_atom_site_label_4
_geom_torsion_site_symmetry_1
_geom_torsion_site_symmetry_2
_geom_torsion_site_symmetry_3
_geom_torsion_site_symmetry_4
_geom_torsion
_geom_torsion_publ_flag
C2 C1 N1 C10 . . . . 76.6(2) ?
C2 C1 N1 C18 . . . . -161.09(19) ?
C2 C1 N1 Zn1 . . . . -38.2(2) ?
N2 C3 C2 C1 . . . . -79.3(3) ?
N1 C1 C2 C3 . . . . 66.6(3) ?
C2 C3 N2 C4 . . . . -172.95(19) ?
C2 C3 N2 Zn1 . . . . 61.5(2) ?
C3 N2 C4 C5 . . . . -176.8(2) ?
Zn1 N2 C4 C5 . . . . -47.7(2) ?
C6 N3 C5 C4 . . . . -161.1(2) ?
C11 N3 C5 C4 . . . . 79.9(2) ?
Zn1 N3 C5 C4 . . . . -34.4(2) ?
N2 C4 C5 N3 . . . . 57.1(3) ?
C5 N3 C6 C7 . . . . 79.3(3) ?
C11 N3 C6 C7 . . . . -161.0(2) ?
Zn1 N3 C6 C7 . . . . -38.4(3) ?
C8 C7 C6 N3 . . . . 66.2(3) ?
C8 N4 C9 C10 . . . . -178.53(18) ?
Zn1 N4 C9 C10 . . . . -47.21(19) ?
C9 N4 C8 C7 . . . . -171.71(19) ?
Zn1 N4 C8 C7 . . . . 62.8(2) ?
C6 C7 C8 N4 . . . . -79.2(3) ?
C14 C15 C16 O2 . . . . -179.8(2) ?
C14 C15 C16 C17 . . . . 0.7(3) ?
O2 C16 C17 C12 . . . . -179.98(19) ?
C15 C16 C17 C12 . . . . -0.5(3) ?
C10 N1 C18 C19 . . . . 51.6(2) ?
C1 N1 C18 C19 . . . . -70.2(2) ?
Zn1 N1 C18 C19 . . . . 163.45(13) ?
N1 C18 C19 C24 . . . . -100.6(2) ?
N1 C18 C19 C20 . . . . 81.1(2) ?
C24 C19 C20 C21 . . . . 0.1(3) ?
C18 C19 C20 C21 . . . . 178.52(18) ?
C19 C20 C21 O4 . . . . 179.3(2) ?
C19 C20 C21 C22 . . . . -0.2(3) ?
O4 C21 C22 C23 . . . . -179.4(2) ?
C20 C21 C22 C23 . . . . 0.2(3) ?
C21 C22 C23 C24 . . . . 0.0(3) ?
C22 C23 C24 O3 . . . . -178.5(2) ?
C22 C23 C24 C19 . . . . -0.2(3) ?
C20 C19 C24 O3 . . . . 178.55(19) ?
C18 C19 C24 O3 . . . . 0.1(3) ?
C20 C19 C24 C23 . . . . 0.1(3) ?
C18 C19 C24 C23 . . . . -178.36(18) ?
O7 S1 C25 F3 . . . . 173.5(3) ?
O5 S1 C25 F3 . . . . 52.6(3) ?
O6 S1 C25 F3 . . . . -69.4(3) ?
O7 S1 C25 F1 . . . . -64.2(3) ?
O5 S1 C25 F1 . . . . 174.9(2) ?
O6 S1 C25 F1 . . . . 52.9(3) ?
O7 S1 C25 F2 . . . . 54.1(3) ?
O5 S1 C25 F2 . . . . -66.8(3) ?
O6 S1 C25 F2 . . . . 171.2(3) ?
C16 C15 C14 C13 . . . . 0.4(3) ?
Zn1 O1 C13 C14 . . . . 123.21(17) ?
Zn1 O1 C13 C12 . . . . -59.8(2) ?
C15 C14 C13 O1 . . . . 175.58(19) ?
C15 C14 C13 C12 . . . . -1.5(3) ?
C16 C17 C12 C13 . . . . -0.7(3) ?
C16 C17 C12 C11 . . . . -178.31(19) ?
O1 C13 C12 C17 . . . . -175.42(17) ?
C14 C13 C12 C17 . . . . 1.7(3) ?
O1 C13 C12 C11 . . . . 2.2(3) ?
C14 C13 C12 C11 . . . . 179.36(18) ?
C5 N3 C11 C12 . . . . -169.60(18) ?
C6 N3 C11 C12 . . . . 69.9(2) ?
Zn1 N3 C11 C12 . . . . -58.7(2) ?
C17 C12 C11 N3 . . . . -118.6(2) ?
C13 C12 C11 N3 . . . . 63.8(2) ?
C1 N1 C10 C9 . . . . -161.21(17) ?
C18 N1 C10 C9 . . . . 77.5(2) ?
Zn1 N1 C10 C9 . . . . -38.60(18) ?
N4 C9 C10 N1 . . . . 60.5(2) ?
